data_7053674
loop_
_publ_author_name
'Sun, Mingtai'
'Mu, Ying'
'Wu, Qiaolin'
'Gao, Wei'
'Ye, Ling'

_publ_section_title
;
 Synthesis, structures and ethylene polymerization behavior of
 half-metallocene chromium(iii) catalysts bearing salicylaldiminato
 ligands
;
_journal_issue 12
_journal_name_full 'New Journal of Chemistry'
_journal_page_first 2979
_journal_paper_doi 10.1039/c0nj00439a
_journal_volume 34
_journal_year 2010
_chemical_formula_sum 'C25 H36 Cl3 Cr N2 O3'
_chemical_formula_weight 570.91
_chemical_name_systematic
;
?
;
_space_group_IT_number 14
_symmetry_cell_setting monoclinic
_symmetry_space_group_name_Hall '-P 2ybc'
_symmetry_space_group_name_H-M 'P 1 21/c 1'
_atom_sites_solution_hydrogens geom
_atom_sites_solution_primary direct
_atom_sites_solution_secondary difmap
_audit_creation_method SHELXL-97
_cell_angle_alpha 90.00
_cell_angle_beta 99.29(3)
_cell_angle_gamma 90.00
_cell_formula_units_Z 4
_cell_length_a 9.839(2)
_cell_length_b 11.779(2)
_cell_length_c 25.013(5)
_cell_measurement_temperature 293(2)
_cell_volume 2860.8(10)
_computing_cell_refinement 'RAPID AUTO'
_computing_data_collection 'RAPID AUTO'
_computing_data_reduction 'RAPID AUTO'
_computing_molecular_graphics 'Bruker SHELXTL'
_computing_publication_material 'Bruker SHELXTL'
_computing_structure_refinement 'SHELXL-97 (Sheldrick, 1997)'
_computing_structure_solution 'SHELXS-97 (Sheldrick, 1990)'
_diffrn_ambient_temperature 293(2)
_diffrn_detector_area_resol_mean '100x100 microns'
_diffrn_measured_fraction_theta_full 0.995
_diffrn_measured_fraction_theta_max 0.995
_diffrn_measurement_device_type 'Rigaku R-AXIS RAPID IP diffractometer'
_diffrn_measurement_method 'Oscillation scans'
_diffrn_radiation_monochromator graphite
_diffrn_radiation_source 'fine-focus sealed tube'
_diffrn_radiation_type MoK\a
_diffrn_radiation_wavelength 0.71073
_diffrn_reflns_av_R_equivalents 0.1476
_diffrn_reflns_av_sigmaI/netI 0.1242
_diffrn_reflns_limit_h_max 12
_diffrn_reflns_limit_h_min -12
_diffrn_reflns_limit_k_max 15
_diffrn_reflns_limit_k_min -15
_diffrn_reflns_limit_l_max 30
_diffrn_reflns_limit_l_min -32
_diffrn_reflns_number 27517
_diffrn_reflns_theta_full 27.48
_diffrn_reflns_theta_max 27.48
_diffrn_reflns_theta_min 3.00
_diffrn_standards_decay_% none
_diffrn_standards_interval_count none
_diffrn_standards_interval_time none
_diffrn_standards_number none
_exptl_absorpt_coefficient_mu 0.708
_exptl_absorpt_correction_T_max 0.9262
_exptl_absorpt_correction_T_min 0.9199
_exptl_absorpt_correction_type none
_exptl_crystal_colour green
_exptl_crystal_density_diffrn 1.325
_exptl_crystal_density_method 'not measured'
_exptl_crystal_description block
_exptl_crystal_F_000 1196
_exptl_crystal_size_max 0.12
_exptl_crystal_size_mid 0.12
_exptl_crystal_size_min 0.11
_refine_diff_density_max 0.736
_refine_diff_density_min -0.674
_refine_diff_density_rms 0.077
_refine_ls_extinction_method none
_refine_ls_goodness_of_fit_ref 1.062
_refine_ls_hydrogen_treatment constr
_refine_ls_matrix_type full
_refine_ls_number_parameters 317
_refine_ls_number_reflns 6519
_refine_ls_number_restraints 0
_refine_ls_restrained_S_all 1.062
_refine_ls_R_factor_all 0.1974
_refine_ls_R_factor_gt 0.1015
_refine_ls_shift/su_max 0.001
_refine_ls_shift/su_mean 0.000
_refine_ls_structure_factor_coef Fsqd
_refine_ls_weighting_details 'calc w=1/[\s^2^(Fo^2^)+(0.0695P)^2^+7.1531P] where P=(Fo^2^+2Fc^2^)/3'
_refine_ls_weighting_scheme calc
_refine_ls_wR_factor_gt 0.1957
_refine_ls_wR_factor_ref 0.2358
_reflns_number_gt 3359
_reflns_number_total 6519
_reflns_threshold_expression >2sigma(I)
_cod_data_source_file c0nj00439a.txt
_cod_data_source_block complex_7
_cod_depositor_comments
;
The following automatic conversions were performed:

'_symmetry_cell_setting' value 'Monoclinic' changed to 'monoclinic'
according to /home/saulius/struct/CIF-dictionaries/cif_core.dic
dictionary named 'cif_core.dic' version 2.4.2 from 2011-04-26.

Automatic conversion script
Id: cif_fix_values 1891 2012-01-12 08:04:46Z andrius 
;
_cod_original_cell_volume 2860.9(10)
_cod_original_sg_symbol_H-M P2(1)/c
_cod_database_code 7053674

loop_
_symmetry_equiv_pos_as_xyz
'x, y, z'
'-x, y+1/2, -z+1/2'
'-x, -y, -z'
'x, -y-1/2, z-1/2'

loop_
_atom_site_label
_atom_site_type_symbol
_atom_site_fract_x
_atom_site_fract_y
_atom_site_fract_z
_atom_site_U_iso_or_equiv
_atom_site_adp_type
_atom_site_occupancy
_atom_site_symmetry_multiplicity
_atom_site_calc_flag
_atom_site_refinement_flags
C1 C 0.0148(6) 0.1881(5) 0.1576(3) 0.0511(15) Uani 1 1 d .
C2 C 0.0641(6) 0.1599(5) 0.1091(3) 0.0491(16) Uani 1 1 d .
C3 C 0.1362(6) 0.0561(5) 0.1183(3) 0.0515(16) Uani 1 1 d .
C4 C 0.1366(7) 0.0219(5) 0.1720(3) 0.0550(17) Uani 1 1 d .
C5 C 0.0604(7) 0.1048(5) 0.1968(2) 0.0492(15) Uani 1 1 d .
C6 C -0.0771(8) 0.2857(6) 0.1653(3) 0.077(2) Uani 1 1 d .
H6A H -0.1715 0.2617 0.1576 0.116 Uiso 1 1 calc R
H6B H -0.0622 0.3462 0.1412 0.116 Uiso 1 1 calc R
H6C H -0.0567 0.3119 0.2021 0.116 Uiso 1 1 calc R
C7 C 0.0355(8) 0.2245(7) 0.0570(3) 0.078(2) Uani 1 1 d .
H7A H -0.0554 0.2066 0.0387 0.117 Uiso 1 1 calc R
H7B H 0.1018 0.2040 0.0344 0.117 Uiso 1 1 calc R
H7C H 0.0417 0.3045 0.0645 0.117 Uiso 1 1 calc R
C8 C 0.2005(8) -0.0100(6) 0.0773(3) 0.076(2) Uani 1 1 d .
H8A H 0.2986 -0.0123 0.0884 0.113 Uiso 1 1 calc R
H8B H 0.1794 0.0261 0.0426 0.113 Uiso 1 1 calc R
H8C H 0.1647 -0.0860 0.0750 0.113 Uiso 1 1 calc R
C9 C 0.1931(9) -0.0879(6) 0.1966(4) 0.083(2) Uani 1 1 d .
H9A H 0.1300 -0.1483 0.1847 0.124 Uiso 1 1 calc R
H9B H 0.2050 -0.0823 0.2354 0.124 Uiso 1 1 calc R
H9C H 0.2803 -0.1032 0.1856 0.124 Uiso 1 1 calc R
C10 C 0.0216(8) 0.0999(7) 0.2522(3) 0.077(2) Uani 1 1 d .
H10A H 0.0258 0.1747 0.2675 0.116 Uiso 1 1 calc R
H10B H 0.0844 0.0509 0.2748 0.116 Uiso 1 1 calc R
H10C H -0.0704 0.0707 0.2497 0.116 Uiso 1 1 calc R
C11 C 0.4969(6) 0.1477(5) 0.1251(2) 0.0411(14) Uani 1 1 d .
C12 C 0.5662(6) 0.1550(5) 0.0785(2) 0.0410(14) Uani 1 1 d .
C13 C 0.6724(6) 0.0803(5) 0.0759(2) 0.0489(15) Uani 1 1 d .
H13 H 0.7148 0.0800 0.0452 0.059 Uiso 1 1 calc R
C14 C 0.7181(6) 0.0049(5) 0.1179(3) 0.0494(15) Uani 1 1 d .
C15 C 0.6642(6) 0.0065(5) 0.1643(3) 0.0511(15) Uani 1 1 d .
H15 H 0.7005 -0.0400 0.1932 0.061 Uiso 1 1 calc R
C16 C 0.5547(6) 0.0779(5) 0.1687(2) 0.0455(14) Uani 1 1 d .
C17 C 0.5110(6) 0.0851(5) 0.2213(2) 0.0488(15) Uani 1 1 d .
H17 H 0.5680 0.0507 0.2500 0.059 Uiso 1 1 calc R
C18 C 0.5225(7) 0.2438(5) 0.0330(2) 0.0490(15) Uani 1 1 d .
C24 C 0.5267(11) 0.3599(6) 0.0580(3) 0.095(3) Uani 1 1 d .
H24A H 0.5094 0.4160 0.0299 0.142 Uiso 1 1 calc R
H24B H 0.6158 0.3727 0.0791 0.142 Uiso 1 1 calc R
H24C H 0.4575 0.3652 0.0809 0.142 Uiso 1 1 calc R
C25 C 0.6196(9) 0.2444(9) -0.0086(3) 0.104(3) Uani 1 1 d .
H25A H 0.6160 0.1720 -0.0264 0.156 Uiso 1 1 calc R
H25B H 0.7119 0.2588 0.0092 0.156 Uiso 1 1 calc R
H25C H 0.5920 0.3027 -0.0350 0.156 Uiso 1 1 calc R
C26 C 0.3812(8) 0.2156(7) 0.0030(3) 0.088(3) Uani 1 1 d .
H26A H 0.3154 0.2201 0.0274 0.132 Uiso 1 1 calc R
H26B H 0.3815 0.1401 -0.0114 0.132 Uiso 1 1 calc R
H26C H 0.3567 0.2687 -0.0261 0.132 Uiso 1 1 calc R
C27 C 0.3905(7) 0.1511(6) 0.2907(2) 0.0595(18) Uani 1 1 d .
H27 H 0.2986 0.1816 0.2923 0.071 Uiso 1 1 calc R
C28 C 0.4942(9) 0.2389(7) 0.3147(3) 0.079(2) Uani 1 1 d .
H28A H 0.5853 0.2077 0.3180 0.118 Uiso 1 1 calc R
H28B H 0.4760 0.2607 0.3499 0.118 Uiso 1 1 calc R
H28C H 0.4872 0.3044 0.2915 0.118 Uiso 1 1 calc R
C29 C 0.4059(10) 0.0413(7) 0.3232(3) 0.091(3) Uani 1 1 d .
H29A H 0.3424 -0.0142 0.3057 0.137 Uiso 1 1 calc R
H29B H 0.3866 0.0554 0.3591 0.137 Uiso 1 1 calc R
H29C H 0.4983 0.0134 0.3255 0.137 Uiso 1 1 calc R
C30 C 0.979(2) 0.3861(17) 0.9013(8) 0.294(15) Uani 1 1 d .
H30A H 0.9664 0.4166 0.8648 0.353 Uiso 1 1 calc R
H30B H 1.0033 0.3070 0.8977 0.353 Uiso 1 1 calc R
Cl1 Cl 0.24979(19) 0.37391(13) 0.20028(7) 0.0608(5) Uani 1 1 d .
Cl2 Cl 1.1252(4) 0.4454(3) 0.9310(2) 0.205(2) Uani 1 1 d .
Cl3 Cl 0.8478(6) 0.3811(7) 0.9128(3) 0.287(3) Uani 1 1 d .
Cr1 Cr 0.24823(10) 0.18737(8) 0.17296(4) 0.0385(3) Uani 1 1 d .
N1 N 0.4019(5) 0.1339(4) 0.23261(18) 0.0440(12) Uani 1 1 d .
N2 N 0.8245(6) -0.0768(5) 0.1110(3) 0.0632(16) Uani 1 1 d .
O1 O 0.3859(4) 0.2060(3) 0.12626(15) 0.0465(10) Uani 1 1 d .
O2 O 0.8757(5) -0.0744(4) 0.0700(2) 0.0738(14) Uani 1 1 d .
O3 O 0.8591(6) -0.1454(5) 0.1478(2) 0.0900(18) Uani 1 1 d .

loop_
_atom_site_aniso_label
_atom_site_aniso_U_11
_atom_site_aniso_U_22
_atom_site_aniso_U_33
_atom_site_aniso_U_23
_atom_site_aniso_U_13
_atom_site_aniso_U_12
C1 0.036(3) 0.048(3) 0.069(4) -0.012(3) 0.008(3) -0.005(3)
C2 0.036(4) 0.056(4) 0.056(4) -0.007(3) 0.009(3) -0.003(3)
C3 0.042(4) 0.052(4) 0.064(4) -0.021(3) 0.020(3) -0.016(3)
C4 0.049(4) 0.045(3) 0.072(5) -0.003(3) 0.014(3) -0.005(3)
C5 0.042(4) 0.055(4) 0.052(4) -0.002(3) 0.012(3) -0.007(3)
C6 0.054(5) 0.075(5) 0.102(6) -0.009(4) 0.015(4) 0.012(4)
C7 0.049(5) 0.112(7) 0.069(5) 0.017(4) -0.004(4) 0.003(4)
C8 0.074(5) 0.078(5) 0.081(5) -0.035(4) 0.032(4) -0.012(4)
C9 0.084(6) 0.048(4) 0.118(7) 0.010(4) 0.022(5) 0.001(4)
C10 0.072(6) 0.106(6) 0.060(4) -0.001(4) 0.031(4) -0.012(5)
C11 0.035(3) 0.043(3) 0.044(3) -0.002(3) 0.002(3) -0.007(3)
C12 0.035(3) 0.048(3) 0.040(3) -0.008(3) 0.006(3) -0.004(3)
C13 0.043(4) 0.061(4) 0.043(3) -0.013(3) 0.008(3) -0.010(3)
C14 0.033(3) 0.051(4) 0.063(4) -0.010(3) 0.005(3) -0.001(3)
C15 0.043(4) 0.051(4) 0.058(4) 0.007(3) 0.005(3) -0.004(3)
C16 0.035(3) 0.049(3) 0.054(4) 0.002(3) 0.009(3) 0.002(3)
C17 0.044(4) 0.050(3) 0.052(4) 0.008(3) 0.007(3) 0.004(3)
C18 0.051(4) 0.062(4) 0.036(3) 0.005(3) 0.012(3) -0.003(3)
C24 0.153(9) 0.052(4) 0.080(6) 0.010(4) 0.021(6) -0.012(5)
C25 0.085(7) 0.156(9) 0.084(6) 0.050(6) 0.050(5) 0.037(6)
C26 0.063(5) 0.109(7) 0.083(6) 0.020(5) -0.015(4) -0.001(5)
C27 0.053(4) 0.079(5) 0.047(4) 0.010(3) 0.009(3) 0.011(4)
C28 0.088(6) 0.093(6) 0.049(4) -0.012(4) -0.005(4) 0.005(5)
C29 0.102(7) 0.111(7) 0.065(5) 0.035(5) 0.026(5) 0.014(5)
C30 0.35(3) 0.27(2) 0.32(2) -0.17(2) 0.25(2) -0.22(2)
Cl1 0.0668(12) 0.0460(9) 0.0661(10) -0.0097(8) 0.0002(9) -0.0026(8)
Cl2 0.131(3) 0.145(3) 0.322(6) 0.072(4) -0.013(3) -0.004(3)
Cl3 0.138(4) 0.345(9) 0.372(9) 0.045(7) 0.020(5) -0.022(5)
Cr1 0.0355(5) 0.0402(5) 0.0397(5) -0.0003(4) 0.0058(4) -0.0002(4)
N1 0.042(3) 0.047(3) 0.042(3) 0.009(2) 0.005(2) -0.001(2)
N2 0.039(3) 0.063(4) 0.087(4) -0.018(4) 0.009(3) 0.003(3)
O1 0.039(2) 0.055(2) 0.047(2) 0.0090(19) 0.0099(19) 0.0067(19)
O2 0.046(3) 0.092(4) 0.087(4) -0.024(3) 0.021(3) 0.006(3)
O3 0.083(4) 0.085(4) 0.104(4) 0.011(3) 0.020(4) 0.039(3)

loop_
_atom_type_symbol
_atom_type_description
_atom_type_scat_dispersion_real
_atom_type_scat_dispersion_imag
_atom_type_scat_source
C C 0.0033 0.0016 'International Tables Vol C Tables 4.2.6.8 and 6.1.1.4'
H H 0.0000 0.0000 'International Tables Vol C Tables 4.2.6.8 and 6.1.1.4'
N N 0.0061 0.0033 'International Tables Vol C Tables 4.2.6.8 and 6.1.1.4'
O O 0.0106 0.0060 'International Tables Vol C Tables 4.2.6.8 and 6.1.1.4'
Cl Cl 0.1484 0.1585 'International Tables Vol C Tables 4.2.6.8 and 6.1.1.4'
Cr Cr 0.3209 0.6236 'International Tables Vol C Tables 4.2.6.8 and 6.1.1.4'

loop_
_geom_angle_atom_site_label_1
_geom_angle_atom_site_label_2
_geom_angle_atom_site_label_3
_geom_angle
C5 C1 C2 108.5(5)
C5 C1 C6 125.3(6)
C2 C1 C6 126.1(6)
C5 C1 Cr1 71.3(4)
C2 C1 Cr1 70.5(3)
C6 C1 Cr1 126.8(5)
C3 C2 C1 107.2(6)
C3 C2 C7 126.9(6)
C1 C2 C7 125.7(6)
C3 C2 Cr1 71.4(4)
C1 C2 Cr1 72.8(3)
C7 C2 Cr1 124.4(4)
C4 C3 C2 109.1(5)
C4 C3 C8 124.5(7)
C2 C3 C8 126.3(6)
C4 C3 Cr1 71.8(4)
C2 C3 Cr1 71.7(3)
C8 C3 Cr1 123.7(4)
C3 C4 C5 107.4(6)
C3 C4 C9 125.8(6)
C5 C4 C9 126.5(6)
C3 C4 Cr1 71.7(3)
C5 C4 Cr1 72.0(3)
C9 C4 Cr1 126.7(5)
C1 C5 C4 107.8(5)
C1 C5 C10 124.8(6)
C4 C5 C10 127.2(6)
C1 C5 Cr1 72.4(3)
C4 C5 Cr1 70.8(3)
C10 C5 Cr1 127.2(5)
O1 C11 C16 121.9(5)
O1 C11 C12 119.7(5)
C16 C11 C12 118.4(5)
C13 C12 C11 117.4(5)
C13 C12 C18 121.3(5)
C11 C12 C18 121.3(5)
C12 C13 C14 121.8(6)
C15 C14 C13 121.0(6)
C15 C14 N2 120.1(6)
C13 C14 N2 118.9(6)
C14 C15 C16 119.7(6)
C15 C16 C11 120.9(6)
C15 C16 C17 117.1(6)
C11 C16 C17 121.7(5)
N1 C17 C16 127.2(6)
C24 C18 C26 111.7(7)
C24 C18 C25 107.6(7)
C26 C18 C25 106.8(6)
C24 C18 C12 108.9(5)
C26 C18 C12 109.9(5)
C25 C18 C12 111.9(6)
N1 C27 C28 109.2(5)
N1 C27 C29 112.9(6)
C28 C27 C29 111.6(6)
Cl3 C30 Cl2 134.5(12)
O1 Cr1 N1 88.17(18)
O1 Cr1 C3 91.88(19)
N1 Cr1 C3 117.9(2)
O1 Cr1 C4 118.8(2)
N1 Cr1 C4 92.5(2)
C3 Cr1 C4 36.6(2)
O1 Cr1 C2 98.6(2)
N1 Cr1 C2 153.5(2)
C3 Cr1 C2 36.9(2)
C4 Cr1 C2 61.7(2)
O1 Cr1 C5 153.0(2)
N1 Cr1 C5 102.5(2)
C3 Cr1 C5 61.2(2)
C4 Cr1 C5 37.2(2)
C2 Cr1 C5 61.4(2)
O1 Cr1 C1 133.2(2)
N1 Cr1 C1 137.3(2)
C3 Cr1 C1 60.8(2)
C4 Cr1 C1 61.2(2)
C2 Cr1 C1 36.7(2)
C5 Cr1 C1 36.3(2)
O1 Cr1 Cl1 95.69(13)
N1 Cr1 Cl1 96.24(14)
C3 Cr1 Cl1 145.28(19)
C4 Cr1 Cl1 144.66(18)
C2 Cr1 Cl1 108.43(17)
C5 Cr1 Cl1 107.49(17)
C1 Cr1 Cl1 90.26(16)
C17 N1 C27 118.2(5)
C17 N1 Cr1 121.4(4)
C27 N1 Cr1 120.5(4)
O2 N2 O3 123.0(6)
O2 N2 C14 119.3(7)
O3 N2 C14 117.7(6)
C11 O1 Cr1 128.8(4)

loop_
_geom_bond_atom_site_label_1
_geom_bond_atom_site_label_2
_geom_bond_distance
C1 C5 1.407(9)
C1 C2 1.419(8)
C1 C6 1.494(9)
C1 Cr1 2.267(6)
C2 C3 1.413(9)
C2 C7 1.495(9)
C2 Cr1 2.238(6)
C3 C4 1.402(9)
C3 C8 1.505(8)
C3 Cr1 2.234(6)
C4 C5 1.431(9)
C4 C9 1.500(9)
C4 Cr1 2.235(6)
C5 C10 1.497(8)
C5 Cr1 2.252(6)
C11 O1 1.294(7)
C11 C16 1.410(8)
C11 C12 1.447(8)
C12 C13 1.376(8)
C12 C18 1.553(8)
C13 C14 1.395(9)
C14 C15 1.352(8)
C14 N2 1.453(8)
C15 C16 1.385(8)
C16 C17 1.449(8)
C17 N1 1.289(7)
C18 C24 1.500(9)
C18 C26 1.507(10)
C18 C25 1.523(9)
C27 N1 1.490(7)
C27 C28 1.507(10)
C27 C29 1.523(10)
C30 Cl3 1.367(18)
C30 Cl2 1.66(2)
Cl1 Cr1 2.3005(18)
Cr1 O1 1.939(4)
Cr1 N1 2.045(5)
N2 O2 1.214(7)
N2 O3 1.230(7)
